data_2225654
loop_
_publ_author_name
'Thevenet, Damien'
'Neier, Reinhard'
'Sereda, Olha'
'Neels, Antonia'
'Stoeckli-Evans, Helen'

_publ_section_title
;
 1,4-Bis(hexyloxy)-2,5-diiodobenzene
;
_journal_coeditor_code LX2134
_journal_issue 4
_journal_name_full 'Acta Crystallographica Section E'
_journal_page_first o837
_journal_page_last o838
_journal_paper_doi 10.1107/S1600536810005258
_journal_volume 66
_journal_year 2010
_chemical_formula_moiety 'C18 H28 I2 O2'
_chemical_formula_sum 'C18 H28 I2 O2'
_chemical_formula_weight 530.20
_chemical_name_systematic
;
1,4-Bis(hexyloxy)-2,5-diiodobenzene
;
_space_group_IT_number 14
_symmetry_cell_setting monoclinic
_symmetry_space_group_name_Hall '-P 2yn'
_symmetry_space_group_name_H-M 'P 1 21/n 1'
_atom_sites_solution_hydrogens difmap
_atom_sites_solution_primary direct
_atom_sites_solution_secondary difmap
_audit_creation_method SHELXL-97
_cell_angle_alpha 90.00
_cell_angle_beta 92.148(12)
_cell_angle_gamma 90.00
_cell_formula_units_Z 2
_cell_length_a 9.4481(9)
_cell_length_b 7.8455(6)
_cell_length_c 13.457(2)
_cell_measurement_reflns_used 7553
_cell_measurement_temperature 173(2)
_cell_measurement_theta_max 26.29
_cell_measurement_theta_min 0.88
_cell_volume 996.80(19)
_computing_cell_refinement 'CELL in IPDS-I (Stoe & Cie, 2000)'
_computing_data_collection 'EXPOSE in IPDS-I (Stoe & Cie, 2000)'
_computing_data_reduction 'INTEGRATE in IPDS-I (Stoe & Cie, 2000)'
_computing_molecular_graphics 'Mercury (Macrae <i>et al.</i>,  2006)'
_computing_publication_material 'SHELXL-97 & PLATON (Spek, 2009)'
_computing_structure_refinement 'SHELXL-97 (Sheldrick, 2008)'
_computing_structure_solution 'SHELXS-97 (Sheldrick, 2008)'
_diffrn_ambient_temperature 173(2)
_diffrn_measured_fraction_theta_full 0.993
_diffrn_measured_fraction_theta_max 0.993
_diffrn_measurement_device_type 'STOE IPDS'
_diffrn_measurement_method '\f rotation'
_diffrn_radiation_monochromator graphite
_diffrn_radiation_source 'fine-focus sealed tube'
_diffrn_radiation_type MoK\a
_diffrn_radiation_wavelength 0.71073
_diffrn_reflns_av_R_equivalents 0.0580
_diffrn_reflns_av_sigmaI/netI 0.0776
_diffrn_reflns_limit_h_max 11
_diffrn_reflns_limit_h_min -11
_diffrn_reflns_limit_k_max 9
_diffrn_reflns_limit_k_min -9
_diffrn_reflns_limit_l_max 16
_diffrn_reflns_limit_l_min -16
_diffrn_reflns_number 7660
_diffrn_reflns_theta_full 26.06
_diffrn_reflns_theta_max 26.06
_diffrn_reflns_theta_min 2.59
_diffrn_standards_decay_% 0
_diffrn_standards_number 0
_exptl_absorpt_coefficient_mu 3.160
_exptl_absorpt_correction_T_max 1.04178
_exptl_absorpt_correction_T_min 0.95162
_exptl_absorpt_correction_type multi-scan
_exptl_absorpt_process_details 'MULscanABS in PLATON (Spek, 2009)'
_exptl_crystal_colour colorless
_exptl_crystal_density_diffrn 1.767
_exptl_crystal_density_method 'not measured'
_exptl_crystal_description rod
_exptl_crystal_F_000 516
_exptl_crystal_size_max 0.32
_exptl_crystal_size_mid 0.11
_exptl_crystal_size_min 0.06
_refine_diff_density_max 0.810
_refine_diff_density_min -1.309
_refine_ls_extinction_method none
_refine_ls_goodness_of_fit_ref 0.785
_refine_ls_hydrogen_treatment constr
_refine_ls_matrix_type full
_refine_ls_number_parameters 101
_refine_ls_number_reflns 1962
_refine_ls_number_restraints 0
_refine_ls_restrained_S_all 0.785
_refine_ls_R_factor_all 0.0615
_refine_ls_R_factor_gt 0.0290
_refine_ls_shift/su_max_lt 0.001
_refine_ls_shift/su_mean <0.001
_refine_ls_structure_factor_coef Fsqd
_refine_ls_weighting_details 'calc w=1/[\s^2^(Fo^2^)+(0.0227P)^2^] where P=(Fo^2^+2Fc^2^)/3'
_refine_ls_weighting_scheme calc
_refine_ls_wR_factor_gt 0.0506
_refine_ls_wR_factor_ref 0.0547
_reflns_number_gt 1216
_reflns_number_total 1962
_reflns_threshold_expression I>2\s(I)
_cod_data_source_file lx2134.cif
_cod_data_source_block I
_cod_original_cell_volume 996.80(16)
_cod_original_sg_symbol_H-M 'P 21/n'
_cod_database_code 2225654
_cod_database_fobs_code 2225654

loop_
_symmetry_equiv_pos_site_id
_symmetry_equiv_pos_as_xyz
1 x,y,z
2 1/2-x,1/2+y,1/2-z
3 -x,-y,-z
4 1/2+x,1/2-y,1/2+z

loop_
_atom_site_aniso_label
_atom_site_aniso_U_11
_atom_site_aniso_U_22
_atom_site_aniso_U_33
_atom_site_aniso_U_12
_atom_site_aniso_U_13
_atom_site_aniso_U_23
I1 0.02310(10) 0.0311(2) 0.0374(2) -0.0054(2) -0.00510(10) 0.0055(2)
O1 0.0202(14) 0.026(2) 0.0358(19) -0.0003(12) -0.0093(13) 0.0145(15)
C1 0.019(2) 0.021(3) 0.024(2) 0.0025(18) -0.0054(18) -0.001(2)
C1' 0.028(2) 0.021(3) 0.034(3) -0.003(2) -0.0063(19) 0.007(3)
C2 0.021(2) 0.023(3) 0.020(3) -0.0020(18) -0.0013(17) -0.003(2)
C2' 0.029(2) 0.025(3) 0.031(3) 0.001(2) -0.008(2) 0.005(2)
C3 0.0108(19) 0.022(3) 0.018(2) -0.0001(18) -0.0003(16) -0.001(2)
C3' 0.022(2) 0.023(3) 0.027(3) 0.002(2) -0.0054(18) 0.004(2)
C4' 0.028(2) 0.026(3) 0.024(3) 0.0020(18) -0.004(2) 0.006(2)
C5' 0.031(3) 0.025(3) 0.043(3) -0.001(2) -0.007(2) 0.008(2)
C6' 0.027(2) 0.039(3) 0.045(3) -0.006(3) -0.010(2) 0.002(3)

loop_
_atom_site_type_symbol
_atom_site_label
_atom_site_fract_x
_atom_site_fract_y
_atom_site_fract_z
_atom_site_U_iso_or_equiv
_atom_site_thermal_displace_type
_atom_site_calc_flag
_atom_site_refinement_flags
_atom_site_occupancy
I I1 0.82998(3) 0.69287(4) 0.01561(3) 0.03070(10) Uani . . 1.000
O O1 0.7295(3) 0.3497(4) 0.0975(2) 0.0276(10) Uani . . 1.000
C C1 0.6122(4) 0.4192(6) 0.0508(3) 0.0215(14) Uani . . 1.000
C C1' 0.7158(4) 0.1961(7) 0.1533(3) 0.0279(16) Uani . . 1.000
C C2 0.6307(4) 0.5768(6) 0.0054(3) 0.0214(16) Uani . . 1.000
C C2' 0.8638(5) 0.1475(6) 0.1902(4) 0.0286(16) Uani . . 1.000
C C3 0.5180(4) 0.6593(6) -0.0459(3) 0.0170(14) Uani . . 1.000
C C3' 0.9402(4) 0.2857(6) 0.2498(3) 0.0242(16) Uani . . 1.000
C C4' 1.0897(5) 0.2350(6) 0.2818(3) 0.0261(16) Uani . . 1.000
C C5' 1.1699(5) 0.3737(6) 0.3398(4) 0.0332(17) Uani . . 1.000
C C6' 1.3227(5) 0.3225(8) 0.3657(4) 0.0373(16) Uani . . 1.000
H H1'1 0.67420 0.10460 0.11080 0.0340 Uiso calc R 1.000
H H1'2 0.65390 0.21470 0.21010 0.0340 Uiso calc R 1.000
H H3 0.53150 0.76690 -0.07650 0.0210 Uiso calc R 1.000
H H2'1 0.92060 0.11840 0.13220 0.0340 Uiso calc R 1.000
H H2'2 0.85780 0.04420 0.23210 0.0340 Uiso calc R 1.000
H H3'1 0.94350 0.39070 0.20920 0.0290 Uiso calc R 1.000
H H3'2 0.88620 0.31150 0.30960 0.0290 Uiso calc R 1.000
H H4'1 1.14270 0.20610 0.22190 0.0310 Uiso calc R 1.000
H H4'2 1.08590 0.13140 0.32350 0.0310 Uiso calc R 1.000
H H5'1 1.12050 0.39790 0.40180 0.0400 Uiso calc R 1.000
H H5'2 1.16960 0.47950 0.29970 0.0400 Uiso calc R 1.000
H H6'1 1.32350 0.21600 0.40380 0.0560 Uiso calc R 1.000
H H6'2 1.36880 0.41260 0.40570 0.0560 Uiso calc R 1.000
H H6'3 1.37380 0.30610 0.30440 0.0560 Uiso calc R 1.000

loop_
_atom_type_symbol
_atom_type_description
_atom_type_scat_dispersion_real
_atom_type_scat_dispersion_imag
_atom_type_scat_source
C C 0.0033 0.0016 'International Tables Vol C Tables 4.2.6.8 and 6.1.1.4'
H H 0.0000 0.0000 'International Tables Vol C Tables 4.2.6.8 and 6.1.1.4'
I I -0.4742 1.8119 'International Tables Vol C Tables 4.2.6.8 and 6.1.1.4'
O O 0.0106 0.0060 'International Tables Vol C Tables 4.2.6.8 and 6.1.1.4'

loop_
_geom_angle_atom_site_label_1
_geom_angle_atom_site_label_2
_geom_angle_atom_site_label_3
_geom_angle_site_symmetry_1
_geom_angle_site_symmetry_2
_geom_angle_site_symmetry_3
_geom_angle
_geom_angle_publ_flag
C1 O1 C1' . . . 119.4(3) no
O1 C1 C2 . . . 116.3(3) no
O1 C1 C3 . . 3_665 123.5(4) no
C2 C1 C3 . . 3_665 120.2(4) no
O1 C1' C2' . . . 106.5(3) no
I1 C2 C1 . . . 119.0(3) no
I1 C2 C3 . . . 119.7(3) no
C1 C2 C3 . . . 121.3(4) no
C1' C2' C3' . . . 114.1(4) no
C1 C3 C2 3_665 . . 118.5(4) no
C2' C3' C4' . . . 112.5(4) no
C3' C4' C5' . . . 113.5(4) no
C4' C5' C6' . . . 112.1(4) no
O1 C1' H1'1 . . . 110.00 no
O1 C1' H1'2 . . . 110.00 no
C2' C1' H1'1 . . . 110.00 no
C2' C1' H1'2 . . . 110.00 no
H1'1 C1' H1'2 . . . 109.00 no
C1' C2' H2'1 . . . 109.00 no
C1' C2' H2'2 . . . 109.00 no
C3' C2' H2'1 . . . 109.00 no
C3' C2' H2'2 . . . 109.00 no
H2'1 C2' H2'2 . . . 108.00 no
C2 C3 H3 . . . 121.00 no
C1 C3 H3 3_665 . . 121.00 no
C2' C3' H3'1 . . . 109.00 no
C2' C3' H3'2 . . . 109.00 no
C4' C3' H3'1 . . . 109.00 no
C4' C3' H3'2 . . . 109.00 no
H3'1 C3' H3'2 . . . 108.00 no
C3' C4' H4'1 . . . 109.00 no
C3' C4' H4'2 . . . 109.00 no
C5' C4' H4'1 . . . 109.00 no
C5' C4' H4'2 . . . 109.00 no
H4'1 C4' H4'2 . . . 108.00 no
C4' C5' H5'1 . . . 109.00 no
C4' C5' H5'2 . . . 109.00 no
C6' C5' H5'1 . . . 109.00 no
C6' C5' H5'2 . . . 109.00 no
H5'1 C5' H5'2 . . . 108.00 no
C5' C6' H6'1 . . . 109.00 no
C5' C6' H6'2 . . . 109.00 no
C5' C6' H6'3 . . . 110.00 no
H6'1 C6' H6'2 . . . 109.00 no
H6'1 C6' H6'3 . . . 110.00 no
H6'2 C6' H6'3 . . . 110.00 no

loop_
_geom_bond_atom_site_label_1
_geom_bond_atom_site_label_2
_geom_bond_site_symmetry_1
_geom_bond_site_symmetry_2
_geom_bond_distance
_geom_bond_publ_flag
I1 C2 . . 2.091(4) no
O1 C1 . . 1.367(5) no
O1 C1' . . 1.428(6) no
C1 C2 . . 1.393(6) no
C1 C3 . 3_665 1.375(6) no
C1' C2' . . 1.515(6) no
C2 C3 . . 1.405(6) no
C2' C3' . . 1.515(7) no
C3' C4' . . 1.514(6) no
C4' C5' . . 1.524(7) no
C5' C6' . . 1.526(7) no
C1' H1'1 . . 0.9900 no
C1' H1'2 . . 0.9900 no
C2' H2'1 . . 0.9900 no
C2' H2'2 . . 0.9900 no
C3 H3 . . 0.9500 no
C3' H3'1 . . 0.9900 no
C3' H3'2 . . 0.9900 no
C4' H4'1 . . 0.9900 no
C4' H4'2 . . 0.9900 no
C5' H5'1 . . 0.9900 no
C5' H5'2 . . 0.9900 no
C6' H6'1 . . 0.9800 no
C6' H6'2 . . 0.9800 no
C6' H6'3 . . 0.9800 no

loop_
_geom_contact_atom_site_label_1
_geom_contact_atom_site_label_2
_geom_contact_distance
_geom_contact_site_symmetry_1
_geom_contact_site_symmetry_2
_geom_contact_publ_flag
I1 O1 3.073(3) . . no
I1 C6' 3.736(5) . 2_755 no
I1 H3'2 3.3100 . 2_655 no
I1 H4'1 3.3100 . 3_765 no
O1 I1 3.073(3) . . no
O1 H3'1 2.4900 . . no
O1 H2'2 2.9000 . 2_655 no
O1 H6'1 2.8300 . 4_454 no
C6' I1 3.736(5) . 2_745 no
C1 H4'2 3.0600 . 2_655 no
C1 H4'2 3.0900 . 4_454 no
C1 H2'2 3.0800 . 2_655 no
C1 H6'1 3.0500 . 4_454 no
C1' H3 2.5400 . 3_665 no
C2 H4'2 2.9600 . 4_454 no
C3 H5'1 3.0300 . 2_655 no
C3 H1'2 2.8700 . 3_665 no
C3 H4'2 2.9600 . 4_454 no
C3 H1'1 2.7200 . 3_665 no
H1'1 C3 2.7200 . 3_665 no
H1'1 H3 2.2200 . 3_665 no
H1'2 C3 2.8700 . 3_665 no
H1'2 H3 2.4700 . 3_665 no
H3 C1' 2.5400 . 3_665 no
H3 H1'1 2.2200 . 3_665 no
H3 H1'2 2.4700 . 3_665 no
H2'1 H4'1 2.4800 . . no
H2'2 H4'2 2.5400 . . no
H2'2 O1 2.9000 . 2_645 no
H2'2 C1 3.0800 . 2_645 no
H3'1 O1 2.4900 . . no
H3'1 H5'2 2.5200 . . no
H3'2 H5'1 2.5900 . . no
H3'2 I1 3.3100 . 2_645 no
H4'1 H2'1 2.4800 . . no
H4'1 H6'3 2.5400 . . no
H4'1 H5'2 2.5400 . 2_745 no
H4'1 I1 3.3100 . 3_765 no
H4'2 H2'2 2.5400 . . no
H4'2 H6'1 2.5400 . . no
H4'2 C1 3.0600 . 2_645 no
H4'2 C1 3.0900 . 4_555 no
H4'2 C2 2.9600 . 4_555 no
H4'2 C3 2.9600 . 4_555 no
H5'1 H3'2 2.5900 . . no
H5'1 C3 3.0300 . 2_645 no
H5'2 H3'1 2.5200 . . no
H5'2 H4'1 2.5400 . 2_755 no
H6'1 H4'2 2.5400 . . no
H6'1 O1 2.8300 . 4_555 no
H6'1 C1 3.0500 . 4_555 no
H6'3 H4'1 2.5400 . . no

loop_
_geom_torsion_atom_site_label_1
_geom_torsion_atom_site_label_2
_geom_torsion_atom_site_label_3
_geom_torsion_atom_site_label_4
_geom_torsion_site_symmetry_1
_geom_torsion_site_symmetry_2
_geom_torsion_site_symmetry_3
_geom_torsion_site_symmetry_4
_geom_torsion
_geom_torsion_publ_flag
C1' O1 C1 C2 . . . . 174.3(4) no
C1' O1 C1 C3 . . . 3_665 -6.7(6) no
C1 O1 C1' C2' . . . . 176.8(4) no
O1 C1 C2 I1 . . . . -1.5(5) no
O1 C1 C2 C3 . . . . 179.2(4) no
C3 C1 C2 I1 3_665 . . . 179.5(3) no
C3 C1 C2 C3 3_665 . . . 0.2(6) no
O1 C1 C3 C2 . . 3_665 3_665 -179.1(4) no
C2 C1 C3 C2 . . 3_665 3_665 -0.2(6) no
O1 C1' C2' C3' . . . . 55.8(5) no
I1 C2 C3 C1 . . . 3_665 -179.5(3) no
C1 C2 C3 C1 . . . 3_665 -0.2(6) no
C1' C2' C3' C4' . . . . -177.7(4) no
C2' C3' C4' C5' . . . . 178.6(4) no
C3' C4' C5' C6' . . . . -176.7(4) no
